data_1536354
loop_
_publ_author_name
'Ostuni, A.'
'Bachman, R.E.'
'Pope, M.T.'

_publ_section_title
;
 Multiple diastereomers of [M(n+) (alpha(m)-P2 W17 O61)2](20-n)- (M =
 U(IV), Th(IV), Ce(III); m = 1, 2). Syn- and anti-conformations of the
 polytungstate ligands in alpha(1)alpha(1), alpha(1)alpha(2), and
 alpha(2)alpha(2) complexes
;
_journal_name_full 'Journal of Cluster Science'
_journal_page_first 431
_journal_page_last 446
_journal_volume 14
_journal_year 2003
_chemical_formula_sum 'H44.836 K11.164 O142 P4 U W34'
_chemical_name_systematic 'K11.164 U P4 W34 O119.582 (H2 O)22.418'
_space_group_IT_number 2
_symmetry_space_group_name_Hall '-P 1'
_symmetry_space_group_name_H-M 'P -1'
_cell_angle_alpha 82.159
_cell_angle_beta 88.378
_cell_angle_gamma 80.976
_cell_formula_units_Z 2
_cell_length_a 12.782
_cell_length_b 24.1059
_cell_length_c 24.3731
_cell_volume 7347.399
_citation_journal_id_ASTM JCSCEB
_cod_data_source_file Ostuni_JCSCEB_2003_1124.cif
_cod_data_source_block H44.836K11.164O142P4U1W34
_cod_original_formula_sum 'H44.836 K11.164 O142 P4 U1 W34'
_cod_database_code 1536354

loop_
_symmetry_equiv_pos_as_xyz
x,y,z
-x,-y,-z

loop_
_atom_site_label
_atom_site_type_symbol
_atom_site_fract_x
_atom_site_fract_y
_atom_site_fract_z
_atom_site_occupancy
_atom_site_U_iso_or_equiv
O130 O-2 0.092 0.3304 0.2986 1 0.0
O31 O-2 0.5455 0.3602 0.5125 1 0.0
O45 O-2 1.1495 0.269 0.697 1 0.0
W7 W+6 0.6817 0.3568 0.4721 1 0.0
W13 W+6 0.6366 0.3427 0.0454 1 0.0
O66 O-2 0.3908 0.331 0.5837 1 0.0
P1 P+5 0.8913 0.3026 0.6642 1 0.0
W10 W+6 0.8973 0.2321 0.2485 1 0.0
O97 O-2 0.6445 0.4647 0.1607 1 0.0
O54 O-2 0.5993 0.0382 0.2628 1 0.0
W25 W+6 0.5244 0.3058 0.5739 1 0.0
O120 O-2 1.0061 0.3123 0.3958 1 0.0
O96 O-2 1.0607 0.4818 0.684 1 0.0
W11 W+6 0.5832 0.1988 0.0169 1 0.0
O64 O-2 0.8331 0.4181 0.2078 1 0.0
O138 O-2 0.6575 -0.0066 0.7056 1 0.0
W15 W+6 0.8482 0.0959 0.6342 1 0.0
O69 O-2 0.5926 0.3074 0.1349 1 0.0
O5 O-2 0.8883 0.1955 0.1013 1 0.0
O73 O-2 0.8818 0.4439 0.646 1 0.0
W28 W+6 0.4107 0.0581 0.1454 1 0.0
K10 K+1 0.6879 0.5277 0.3134 0.575 0.0
W14 W+6 0.8424 0.3669 0.7867 1 0.0
K14 K+1 0.5105 0.5257 0.445 0.482 0.0
W33 W+6 0.7719 0.4198 0.1377 1 0.0
O122 O-2 0.3307 0.1843 0.7613 1 0.0
K2 K+1 0.6375 0.3093 -0.1077 1 0.0
O76 O-2 0.6546 0.3018 0.434 1 0.0
K6 K+1 0.5794 0.0249 0.5975 0.524 0.0
W20 W+6 1.0047 0.4198 0.686 1 0.0
O7 O-2 0.8603 0.3515 0.1258 1 0.0
O59 O-2 0.58 0.0878 0.1485 1 0.0
O105 O-2 0.7584 0.0701 0.0742 1 0.0
O28 O-2 1.0216 0.2306 0.7718 1 0.0
O46 O-2 0.647 0.3038 0.7207 1 0.0
O126 O-2 0.7212 0.5378 0.4181 1 0.0
O106 O-2 0.2295 0.2302 0.0767 1 0.0
O56 O-2 0.5585 0.2477 0.6343 1 0.0
O91 O-2 0.9201 0.4251 0.7565 1 0.0
O85 O-2 0.8943 0.1285 0.6972 1 0.0
K16 K+1 0.3381 0.5207 0.1129 1 0.0
O61 O-2 0.3935 0.2847 0.094 1 0.0
W2 W+6 1.0603 0.3502 0.558 1 0.0
O117 O-2 0.7631 0.1905 0.6086 1 0.0
O108 O-2 0.6577 0.3702 -0.0208 1 0.0
O131 O-2 0.3856 0.0808 0.635 1 0.0
O102 O-2 0.453 0.1156 0.3024 1 0.0
O1 O-2 0.3843 0.0983 0.2073 1 0.0
O98 O-2 1.1319 0.395 0.5162 1 0.0
O18 O-2 0.6805 0.3604 0.198 1 0.0
O84 O-2 0.557 0.2015 0.4355 1 0.0
O49 O-2 0.3969 0.3228 0.1962 1 0.0
O3 O-2 0.9052 0.0886 0.1444 1 0.0
O114 O-2 0.4242 0.1529 0.5092 1 0.0
O80 O-2 0.8002 0.2201 0.3012 1 0.0
W19 W+6 0.4162 0.3538 0.1254 1 0.0
O118 O-2 0.677 0.4417 0.6345 1 0.0
W21 W+6 1.0861 0.2934 0.7669 1 0.0
O26 O-2 0.5793 0.3521 0.6216 1 0.0
O33 O-2 0.7137 0.1035 0.6694 1 0.0
O15 O-2 0.6589 0.4306 0.2682 1 0.0
O40 O-2 0.5053 0.2506 0.5293 1 0.0
O9 O-2 0.5459 0.1902 0.114 1 0.0
O123 O-2 0.6226 0.7006 0.5749 1 0.0
O135 O-2 0.8263 -0.0655 0.3327 1 0.0
O89 O-2 0.4934 0.3728 0.0548 1 0.0
O124 O-2 0.6538 0.0818 0.7891 1 0.0
O116 O-2 0.6536 0.4165 0.4226 1 0.0
O129 O-2 0.3372 0.0411 0.5421 1 0.0
O133 O-2 0.7109 0.6293 0.3302 1 0.0
O34 O-2 0.8801 0.3122 0.2531 1 0.0
O12 O-2 0.7276 0.1784 0.0407 1 0.0
O42 O-2 1.1747 0.2927 0.5888 1 0.0
K12 K+1 0.9909 0.3218 0.9301 0.476 0.0
O48 O-2 0.5207 0.2824 0.3392 1 0.0
O16 O-2 0.4153 0.2318 0.2714 1 0.0
O36 O-2 0.9774 0.29 0.6225 1 0.0
O32 O-2 1.192 0.274 0.8125 1 0.0
O43 O-2 0.7858 0.5012 0.5469 1 0.0
O63 O-2 0.7215 0.1438 0.1567 1 0.0
K9 K+1 0.1535 0.277 0.3109 1 0.0
O134 O-2 0.4899 0.4659 0.3519 1 0.0
O86 O-2 0.6392 0.0577 0.369 1 0.0
O4 O-2 0.6146 0.1736 0.3277 1 0.0
O25 O-2 1.0401 0.2108 0.4675 1 0.0
O55 O-2 0.7956 0.2949 0.7934 1 0.0
W4 W+6 0.6341 0.3789 0.6813 1 0.0
O13 O-2 0.4938 -0.0024 0.1887 1 0.0
U1 U+4 0.6852 0.2366 0.3723 1 0.0
O92 O-2 0.9004 0.0264 0.6604 1 0.0
W30 W+6 0.445 0.303 0.2775 1 0.0
O29 O-2 0.3747 0.1303 0.102 1 0.0
O107 O-2 0.9206 0.1257 0.4932 1 0.0
O88 O-2 0.9257 0.3966 0.5551 1 0.0
O52 O-2 0.7907 0.3886 0.8477 1 0.0
O141 O-2 0.9087 -0.0338 0.8935 1 0.0
O90 O-2 0.5211 0.4108 0.7082 1 0.0
O67 O-2 0.896 0.1586 0.2218 1 0.0
W31 W+6 0.8915 0.2752 0.1089 1 0.0
O104 O-2 0.5939 0.2035 -0.0549 1 0.0
O6 O-2 0.478 0.4103 0.1529 1 0.0
W5 W+6 0.3636 0.2126 0.0956 1 0.0
O51 O-2 0.326 0.3275 0.3045 1 0.0
O65 O-2 0.6596 0.0038 0.0122 1 0.0
O53 O-2 0.8275 0.4704 0.0959 1 0.0
K11 K+1 0.7645 0.0707 -0.0856 0.317 0.0
O47 O-2 0.581 0.1167 0.0307 1 0.0
O78 O-2 0.2959 0.3923 0.1082 1 0.0
K5 K+1 0.4866 0.0491 0.4615 1 0.0
O110 O-2 0.9514 0.045 0.2508 1 0.0
O17 O-2 0.7639 0.1477 0.4142 1 0.0
O35 O-2 0.8004 0.0843 0.5661 1 0.0
O132 O-2 0.8499 -0.0736 0.7401 1 0.0
O39 O-2 1.1065 0.3675 0.7364 1 0.0
O142 O-2 0.4682 0.1701 0.8434 1 0.0
O87 O-2 0.9806 0.3261 0.8132 1 0.0
O77 O-2 0.5899 0.2714 0.0254 1 0.0
W3 W+6 0.9386 0.2782 0.4487 1 0.0
W32 W+6 0.5459 0.1754 0.5057 1 0.0
K4 K+1 0.6623 0.5885 0.5101 1 0.0
O83 O-2 0.4632 0.4923 0.2281 1 0.0
O23 O-2 0.9337 0.1167 0.0317 1 0.0
O139 O-2 1.0838 0.1207 0.948 1 0.0
O72 O-2 0.7708 0.0276 0.2013 1 0.0
O95 O-2 0.5936 0.2729 0.236 1 0.0
O136 O-2 0.8213 0.2621 0.9513 1 0.0
W22 W+6 0.7856 0.1068 0.4823 1 0.0
O125 O-2 1.1313 0.1069 0.5203 1 0.0
O137 O-2 0.8187 0.6211 0.5942 1 0.0
W29 W+6 0.7809 0.3722 0.2777 1 0.0
W12 W+6 1.026 0.1566 0.5309 1 0.0
O70 O-2 0.6825 -0.0694 0.2383 1 0.0
O94 O-2 0.6428 0.2303 0.8207 1 0.0
O109 O-2 0.6982 0.2842 0.5468 1 0.0
K8 K+1 0.4162 0.2847 0.7398 0.406 0.0
K15 K+1 0.8789 0.1631 0.9056 0.397 0.0
O8 O-2 0.4868 0.0328 0.0824 1 0.0
W16 W+6 0.85 0.0894 0.2174 1 0.0
O81 O-2 0.257 0.1646 0.2721 1 0.0
O113 O-2 1.0644 0.1792 0.6833 1 0.0
O119 O-2 0.8331 0.3365 0.4654 1 0.0
O41 O-2 0.8567 0.2465 0.6952 1 0.0
O82 O-2 0.7192 0.1924 0.5088 1 0.0
W6 W+6 0.7247 0.24 0.7638 1 0.0
O71 O-2 0.8544 0.2434 0.4132 1 0.0
O121 O-2 0.8478 0.4052 0.3228 1 0.0
O21 O-2 1.0307 0.1103 0.7828 1 0.0
W23 W+6 0.645 -0.0016 0.2059 1 0.0
W24 W+6 0.3808 0.1635 0.2461 1 0.0
O38 O-2 0.8448 0.1829 0.7885 1 0.0
O37 O-2 0.9693 0.1241 0.5988 1 0.0
W9 W+6 1.1447 0.2283 0.6372 1 0.0
W26 W+6 0.6318 0.0432 0.0669 1 0.0
O111 O-2 0.8256 0.0389 0.4694 1 0.0
O27 O-2 1.0189 0.3097 0.5082 1 0.0
O20 O-2 0.9385 0.3331 0.7094 1 0.0
O93 O-2 0.6764 0.1948 0.7194 1 0.0
K13 K+1 1.0721 0.0364 0.8745 0.567 0.0
P2 P+5 0.6029 0.1441 0.1597 1 0.0
O128 O-2 0.1608 0.2951 0.1958 1 0.0
K3 K+1 0.8879 0.0301 0.3646 1 0.0
O127 O-2 1.0911 0.5504 0.5774 1 0.0
O22 O-2 0.7952 0.3434 0.637 1 0.0
O44 O-2 0.8846 0.2262 0.5324 1 0.0
O11 O-2 0.6823 0.3979 0.0799 1 0.0
O14 O-2 0.7675 0.2955 0.0623 1 0.0
O19 O-2 0.715 0.3234 0.3221 1 0.0
O100 O-2 1.2686 0.1894 0.6442 1 0.0
O75 O-2 0.6699 -0.0122 0.1264 1 0.0
O10 O-2 0.489 0.3752 0.2598 1 0.0
O99 O-2 1.0716 0.3882 0.6278 1 0.0
K1 K+1 0.9929 0.5019 0.5042 1 0.0
O101 O-2 0.9694 0.2501 0.174 1 0.0
W27 W+6 0.6101 0.1044 0.3071 1 0.0
O103 O-2 1.0981 0.1982 0.5752 1 0.0
O50 O-2 1.0149 0.2121 0.2845 1 0.0
P4 P+5 0.6564 0.2978 0.188 1 0.0
P3 P+5 0.7675 0.2243 0.5505 1 0.0
O115 O-2 0.9909 0.2835 0.0604 1 0.0
O112 O-2 0.4273 0.2134 0.0238 1 0.0
W17 W+6 0.8392 0.1327 0.0805 1 0.0
O24 O-2 0.7659 0.26 0.1821 1 0.0
O30 O-2 0.7209 0.3998 0.5349 1 0.0
W8 W+6 0.6079 0.1688 0.6561 1 0.0
W1 W+6 0.9647 0.1678 0.7417 1 0.0
O2 O-2 0.3525 0.2046 0.1744 1 0.0
O68 O-2 0.5059 0.1453 0.6959 1 0.0
O62 O-2 0.5562 0.1546 0.2164 1 0.0
W34 W+6 0.5485 0.4328 0.2143 1 0.0
O57 O-2 0.2993 0.0275 0.1427 1 0.0
K7 K+1 0.8618 0.023 0.7883 0.421 0.0
O58 O-2 0.5718 0.152 0.5901 1 0.0
O140 O-2 0.5761 0.0825 -0.0848 1 0.0
O60 O-2 0.7482 0.098 0.2735 1 0.0
O79 O-2 0.6371 0.1089 0.4966 1 0.0
W18 W+6 0.7933 0.4301 0.5817 1 0.0
O74 O-2 0.731 0.3923 0.7352 1 0.0
